data_7024282
loop_
_publ_author_name
'Jones, Matthew B.'
'Newell, Brian S.'
'Hoffert, Wesley A.'
'Hardcastle, Kenneth I.'
'Shores, Matthew P.'
'MacBeth, Cora E.'

_publ_section_title
;
 Chelating tris(amidate) ligands: versatile scaffolds for nickel(II).
;
_journal_issue 2
_journal_name_full 'Dalton transactions (Cambridge, England : 2003)'
_journal_page_first 401
_journal_page_last 410
_journal_paper_doi 10.1039/b914301g
_journal_volume 39
_journal_year 2010
_chemical_formula_sum 'C85 H126 Co N12 Ni O6'
_chemical_formula_weight 1529.62
_chemical_name_systematic
;
?
;
_space_group_IT_number 146
_symmetry_cell_setting rhombohedral
_symmetry_space_group_name_Hall 'R 3'
_symmetry_space_group_name_H-M 'R 3 :H'
_atom_sites_solution_hydrogens geom
_atom_sites_solution_primary direct
_atom_sites_solution_secondary difmap
_audit_creation_method SHELXL-97
_cell_angle_alpha 90.00
_cell_angle_beta 90.00
_cell_angle_gamma 120.00
_cell_formula_units_Z 3
_cell_length_a 19.0019(17)
_cell_length_b 19.0019(17)
_cell_length_c 21.787(4)
_cell_measurement_reflns_used 3402
_cell_measurement_temperature 172(2)
_cell_measurement_theta_max 17.83
_cell_measurement_theta_min 2.14
_cell_volume 6812.7(15)
_computing_cell_refinement 'Bruker SMART'
_computing_data_collection 'Bruker SMART'
_computing_data_reduction 'Bruker SAINT'
_computing_molecular_graphics 'Bruker SHELXTL'
_computing_publication_material 'Bruker SHELXTL'
_computing_structure_refinement 'SHELXL-97 (Sheldrick, 2008)'
_computing_structure_solution 'SHELXS-97 (Sheldrick, 2008)'
_diffrn_ambient_temperature 172(2)
_diffrn_measured_fraction_theta_full 0.967
_diffrn_measured_fraction_theta_max 0.967
_diffrn_measurement_device_type 'CCD area detector'
_diffrn_measurement_method 'phi and omega scans'
_diffrn_radiation_monochromator graphite
_diffrn_radiation_source 'fine-focus sealed tube'
_diffrn_radiation_type MoK\a
_diffrn_radiation_wavelength 0.71073
_diffrn_reflns_av_R_equivalents 0.0971
_diffrn_reflns_av_sigmaI/netI 0.1243
_diffrn_reflns_limit_h_max 26
_diffrn_reflns_limit_h_min -26
_diffrn_reflns_limit_k_max 26
_diffrn_reflns_limit_k_min -27
_diffrn_reflns_limit_l_max 30
_diffrn_reflns_limit_l_min -30
_diffrn_reflns_number 41833
_diffrn_reflns_theta_full 30.43
_diffrn_reflns_theta_max 30.43
_diffrn_reflns_theta_min 1.55
_exptl_absorpt_coefficient_mu 0.443
_exptl_absorpt_correction_T_max 0.9782
_exptl_absorpt_correction_T_min 0.9446
_exptl_absorpt_correction_type numerical
_exptl_absorpt_process_details sadabs
_exptl_crystal_colour pink-purple
_exptl_crystal_density_diffrn 1.118
_exptl_crystal_density_method 'not measured'
_exptl_crystal_description prism
_exptl_crystal_F_000 2469
_exptl_crystal_size_max 0.13
_exptl_crystal_size_mid 0.13
_exptl_crystal_size_min 0.05
_platon_squeeze_details
;
;
_refine_diff_density_max 0.542
_refine_diff_density_min -0.250
_refine_diff_density_rms 0.069
_refine_ls_abs_structure_details 'Flack H D (1983), Acta Cryst. A39, 876-881'
_refine_ls_abs_structure_Flack 0.51(2)
_refine_ls_extinction_method none
_refine_ls_goodness_of_fit_ref 1.021
_refine_ls_hydrogen_treatment constr
_refine_ls_matrix_type full
_refine_ls_number_parameters 317
_refine_ls_number_reflns 8677
_refine_ls_number_restraints 1
_refine_ls_restrained_S_all 1.021
_refine_ls_R_factor_all 0.1447
_refine_ls_R_factor_gt 0.0733
_refine_ls_shift/su_max 0.002
_refine_ls_shift/su_mean 0.000
_refine_ls_structure_factor_coef Fsqd
_refine_ls_weighting_details 'calc w=1/[\s^2^(Fo^2^)+(0.0700P)^2^+0.0000P] where P=(Fo^2^+2Fc^2^)/3'
_refine_ls_weighting_scheme calc
_refine_ls_wR_factor_gt 0.1488
_refine_ls_wR_factor_ref 0.1663
_reflns_number_gt 4281
_reflns_number_total 8677
_reflns_threshold_expression >2sigma(I)
_cod_data_source_file b914301g.txt
_cod_data_source_block mbj_6_219s
_cod_depositor_comments
;
The following automatic conversions were performed:

'_symmetry_cell_setting' value 'Rhombohedral' changed to
'rhombohedral' according to
/home/saulius/struct/CIF-dictionaries/cif_core.dic dictionary named
'cif_core.dic' version 2.4.2 from 2011-04-26.

Automatic conversion script
Id: cif_fix_values 1891 2012-01-12 08:04:46Z andrius 
;
_cod_original_sg_symbol_H-M R3
_cod_database_code 7024282

loop_
_symmetry_equiv_pos_as_xyz
'x, y, z'
'-y, x-y, z'
'-x+y, -x, z'
'x+2/3, y+1/3, z+1/3'
'-y+2/3, x-y+1/3, z+1/3'
'-x+y+2/3, -x+1/3, z+1/3'
'x+1/3, y+2/3, z+2/3'
'-y+1/3, x-y+2/3, z+2/3'
'-x+y+1/3, -x+2/3, z+2/3'

loop_
_atom_site_label
_atom_site_type_symbol
_atom_site_fract_x
_atom_site_fract_y
_atom_site_fract_z
_atom_site_U_iso_or_equiv
_atom_site_adp_type
_atom_site_occupancy
_atom_site_symmetry_multiplicity
_atom_site_calc_flag
_atom_site_refinement_flags
C1 C 0.2913(3) 0.7108(3) 1.0266(3) 0.0444(15) Uani 1 1 d .
C2 C 0.2450(3) 0.7009(3) 1.0768(3) 0.0646(14) Uani 1 1 d .
H2A H 0.2400 0.6638 1.1080 0.078 Uiso 1 1 calc R
C3 C 0.2047(4) 0.7450(4) 1.0828(3) 0.0831(19) Uani 1 1 d .
H3A H 0.1742 0.7390 1.1190 0.100 Uiso 1 1 calc R
C4 C 0.2079(5) 0.7939(4) 1.0400(4) 0.087(3) Uani 1 1 d .
H4A H 0.1732 0.8164 1.0420 0.105 Uiso 1 1 calc R
C5 C 0.2629(4) 0.8142(3) 0.9899(3) 0.0758(15) Uani 1 1 d .
H5A H 0.2715 0.8563 0.9621 0.091 Uiso 1 1 calc R
C6 C 0.3042(3) 0.7707(3) 0.9825(2) 0.0514(11) Uani 1 1 d .
C7 C 0.4108(4) 0.8537(3) 0.9118(3) 0.077(2) Uani 1 1 d .
C8 C 0.4678(5) 0.8616(3) 0.8631(3) 0.095(2) Uani 1 1 d .
H8A H 0.4554 0.8060 0.8505 0.114 Uiso 1 1 calc R
C9 C 0.5535(5) 0.9066(5) 0.8905(5) 0.172(5) Uani 1 1 d .
H9A H 0.5574 0.8745 0.9241 0.258 Uiso 1 1 calc R
H9B H 0.5647 0.9596 0.9061 0.258 Uiso 1 1 calc R
H9C H 0.5932 0.9146 0.8587 0.258 Uiso 1 1 calc R
C10 C 0.4424(8) 0.9014(7) 0.8074(5) 0.167(5) Uani 1 1 d .
H10A H 0.3858 0.8643 0.7957 0.250 Uiso 1 1 calc R
H10B H 0.4779 0.9107 0.7721 0.250 Uiso 1 1 calc R
H10C H 0.4483 0.9533 0.8209 0.250 Uiso 1 1 calc R
C11 C 0.3333 0.6667 0.8126(6) 0.038(2) Uani 1 3 d S
C12 C 0.3754(3) 0.7527(3) 0.5433(3) 0.0448(15) Uani 1 1 d .
C13 C 0.3625(3) 0.8006(3) 0.5874(2) 0.0543(12) Uani 1 1 d .
C14 C 0.4042(3) 0.8848(3) 0.5801(3) 0.0728(15) Uani 1 1 d .
H14A H 0.3958 0.9182 0.6081 0.087 Uiso 1 1 calc R
C15 C 0.4582(5) 0.9193(4) 0.5314(4) 0.088(3) Uani 1 1 d .
H15A H 0.4929 0.9766 0.5300 0.106 Uiso 1 1 calc R
C16 C 0.4619(4) 0.8739(4) 0.4873(3) 0.0793(18) Uani 1 1 d .
H16A H 0.4924 0.8989 0.4513 0.095 Uiso 1 1 calc R
C17 C 0.4213(3) 0.7894(3) 0.4929(2) 0.0656(14) Uani 1 1 d .
H17A H 0.4258 0.7574 0.4613 0.079 Uiso 1 1 calc R
C18 C 0.2555(4) 0.7753(4) 0.6570(3) 0.0753(19) Uani 1 1 d .
C19 C 0.2002(5) 0.7282(5) 0.7073(3) 0.102(3) Uani 1 1 d .
H19A H 0.2130 0.6850 0.7194 0.122 Uiso 1 1 calc R
C20 C 0.1123(5) 0.6845(7) 0.6775(5) 0.166(5) Uani 1 1 d .
H20A H 0.1103 0.6490 0.6440 0.249 Uiso 1 1 calc R
H20B H 0.1004 0.7255 0.6612 0.249 Uiso 1 1 calc R
H20C H 0.0719 0.6520 0.7087 0.249 Uiso 1 1 calc R
C21 C 0.2270(8) 0.7915(6) 0.7625(5) 0.166(5) Uani 1 1 d .
H21A H 0.2841 0.8109 0.7728 0.249 Uiso 1 1 calc R
H21B H 0.1929 0.7648 0.7984 0.249 Uiso 1 1 calc R
H21C H 0.2206 0.8376 0.7502 0.249 Uiso 1 1 calc R
C1S C 0.3852(7) 0.9312(6) 0.1413(7) 0.226(8) Uani 1 1 d .
H1SA H 0.3945 0.8887 0.1593 0.271 Uiso 1 1 calc R
H1SB H 0.3460 0.9070 0.1071 0.271 Uiso 1 1 calc R
C2S C 0.3489(7) 0.9679(8) 0.1944(6) 0.192(5) Uani 1 1 d .
H2SA H 0.2973 0.9238 0.2102 0.288 Uiso 1 1 calc R
H2SB H 0.3401 1.0099 0.1761 0.288 Uiso 1 1 calc R
H2SC H 0.3881 0.9914 0.2282 0.288 Uiso 1 1 calc R
C3S C 0.4553(9) 1.0693(6) 0.0953(8) 0.239(9) Uani 1 1 d .
H3SA H 0.5073 1.1106 0.0768 0.287 Uiso 1 1 calc R
H3SB H 0.4415 1.0949 0.1292 0.287 Uiso 1 1 calc R
C4S C 0.3803(10) 1.0322(8) 0.0415(6) 0.207(6) Uani 1 1 d .
H4SA H 0.3740 1.0767 0.0250 0.311 Uiso 1 1 calc R
H4SB H 0.3291 0.9915 0.0603 0.311 Uiso 1 1 calc R
H4SC H 0.3946 1.0070 0.0081 0.311 Uiso 1 1 calc R
C5S C 0.4893(9) 0.9606(8) 0.0715(7) 0.205(8) Uani 1 1 d .
H5SA H 0.4903 0.9140 0.0910 0.246 Uiso 1 1 calc R
H5SB H 0.4478 0.9385 0.0386 0.246 Uiso 1 1 calc R
C6S C 0.5655(8) 1.0106(10) 0.0442(8) 0.303(13) Uani 1 1 d .
H6SA H 0.5713 0.9834 0.0079 0.454 Uiso 1 1 calc R
H6SB H 0.6086 1.0212 0.0737 0.454 Uiso 1 1 calc R
H6SC H 0.5696 1.0622 0.0319 0.454 Uiso 1 1 calc R
C7S C 0.5284(7) 1.0407(7) 0.1633(7) 0.191(7) Uani 1 1 d .
H7SA H 0.5107 1.0650 0.1957 0.229 Uiso 1 1 calc R
H7SB H 0.5759 1.0856 0.1424 0.229 Uiso 1 1 calc R
C8S C 0.5541(9) 0.9879(10) 0.1925(8) 0.300(12) Uani 1 1 d .
H8SA H 0.6005 1.0204 0.2196 0.449 Uiso 1 1 calc R
H8SB H 0.5700 0.9619 0.1609 0.449 Uiso 1 1 calc R
H8SC H 0.5091 0.9462 0.2167 0.449 Uiso 1 1 calc R
Co1 Co 0.3333 0.6667 0.90574(4) 0.0347(3) Uani 1 3 d S
N1 N 0.3333 0.6667 1.0138(4) 0.045(2) Uani 1 3 d S
N2 N 0.3333 0.6667 0.7590(6) 0.055(3) Uani 1 3 d S
N3 N 0.3539(3) 0.7785(2) 0.93084(17) 0.0568(10) Uani 1 1 d .
N4 N 0.3333 0.6667 0.5547(4) 0.042(2) Uani 1 3 d S
N5 N 0.3130(3) 0.7578(2) 0.63891(18) 0.0571(10) Uani 1 1 d .
N1S N 0.4628(4) 1.0001(4) 0.1189(4) 0.136(3) Uani 1 1 d .
Ni1 Ni 0.3333 0.6667 0.66436(4) 0.0394(3) Uani 1 3 d S
O1 O 0.4166(3) 0.9181(2) 0.9360(2) 0.1089(16) Uani 1 1 d .
O2 O 0.2495(3) 0.8343(3) 0.6338(2) 0.1114(17) Uani 1 1 d .

loop_
_atom_site_aniso_label
_atom_site_aniso_U_11
_atom_site_aniso_U_22
_atom_site_aniso_U_33
_atom_site_aniso_U_23
_atom_site_aniso_U_13
_atom_site_aniso_U_12
C1 0.052(3) 0.034(3) 0.055(5) -0.016(3) -0.009(3) 0.028(3)
C2 0.064(3) 0.066(3) 0.069(4) 0.010(3) 0.020(3) 0.037(3)
C3 0.075(4) 0.082(4) 0.102(5) -0.004(4) 0.040(4) 0.047(4)
C4 0.116(6) 0.089(5) 0.096(7) 0.011(5) 0.035(5) 0.080(5)
C5 0.090(4) 0.065(3) 0.083(4) -0.008(3) 0.004(3) 0.047(3)
C6 0.052(3) 0.041(2) 0.066(3) -0.007(2) 0.006(2) 0.027(2)
C7 0.099(5) 0.037(3) 0.084(5) 0.006(3) 0.034(4) 0.026(3)
C8 0.133(6) 0.043(3) 0.092(5) 0.011(3) 0.048(4) 0.030(4)
C9 0.109(7) 0.117(7) 0.214(10) -0.071(7) 0.069(7) 0.000(5)
C10 0.287(14) 0.133(9) 0.118(9) 0.086(7) 0.069(9) 0.132(10)
C11 0.037(4) 0.037(4) 0.040(8) 0.000 0.000 0.019(2)
C12 0.051(3) 0.043(3) 0.050(4) 0.005(3) -0.007(3) 0.030(3)
C13 0.053(3) 0.041(2) 0.069(3) 0.014(2) 0.010(2) 0.023(2)
C14 0.077(4) 0.049(3) 0.088(4) 0.012(3) 0.012(3) 0.028(3)
C15 0.103(6) 0.048(4) 0.109(7) 0.027(5) 0.030(5) 0.035(4)
C16 0.070(4) 0.063(4) 0.089(5) 0.042(4) 0.029(3) 0.021(3)
C17 0.066(3) 0.064(3) 0.064(3) 0.008(3) 0.015(3) 0.031(3)
C18 0.103(5) 0.088(4) 0.075(4) 0.024(4) 0.028(4) 0.077(4)
C19 0.167(7) 0.117(5) 0.084(4) 0.045(4) 0.060(5) 0.118(6)
C20 0.094(6) 0.238(11) 0.192(9) 0.122(9) 0.049(6) 0.102(7)
C21 0.288(14) 0.162(9) 0.109(9) -0.006(6) 0.055(9) 0.158(10)
C1S 0.160(11) 0.080(6) 0.36(2) -0.033(9) -0.151(14) 0.000(7)
C2S 0.137(9) 0.155(11) 0.221(14) 0.009(9) -0.060(9) 0.025(8)
C3S 0.238(15) 0.076(6) 0.40(2) -0.049(10) 0.123(16) 0.075(8)
C4S 0.283(17) 0.154(11) 0.228(15) 0.002(9) 0.077(13) 0.142(12)
C5S 0.183(12) 0.183(12) 0.284(19) -0.176(14) -0.081(13) 0.117(11)
C6S 0.147(11) 0.39(3) 0.33(2) -0.23(2) 0.026(12) 0.099(13)
C7S 0.119(8) 0.158(11) 0.281(18) -0.138(13) -0.076(9) 0.058(8)
C8S 0.34(2) 0.40(3) 0.32(2) -0.22(2) -0.247(18) 0.30(2)
Co1 0.0317(4) 0.0317(4) 0.0406(8) 0.000 0.000 0.01586(18)
N1 0.036(3) 0.036(3) 0.064(7) 0.000 0.000 0.0179(15)
N2 0.048(4) 0.048(4) 0.068(9) 0.000 0.000 0.0242(19)
N3 0.079(3) 0.046(2) 0.057(2) 0.0130(18) 0.018(2) 0.040(2)
N4 0.040(3) 0.040(3) 0.046(6) 0.000 0.000 0.0201(15)
N5 0.075(3) 0.050(2) 0.058(2) 0.0078(19) 0.017(2) 0.040(2)
N1S 0.095(4) 0.081(4) 0.224(7) -0.082(4) -0.040(5) 0.038(4)
Ni1 0.0363(4) 0.0363(4) 0.0457(8) 0.000 0.000 0.01815(19)
O1 0.162(4) 0.041(2) 0.115(3) 0.004(2) 0.047(3) 0.045(3)
O2 0.163(4) 0.119(4) 0.117(4) 0.044(3) 0.055(3) 0.120(4)

loop_
_atom_type_symbol
_atom_type_description
_atom_type_scat_dispersion_real
_atom_type_scat_dispersion_imag
_atom_type_scat_source
C C 0.0033 0.0016 'International Tables Vol C Tables 4.2.6.8 and 6.1.1.4'
H H 0.0000 0.0000 'International Tables Vol C Tables 4.2.6.8 and 6.1.1.4'
N N 0.0061 0.0033 'International Tables Vol C Tables 4.2.6.8 and 6.1.1.4'
O O 0.0106 0.0060 'International Tables Vol C Tables 4.2.6.8 and 6.1.1.4'
Co Co 0.3494 0.9721 'International Tables Vol C Tables 4.2.6.8 and 6.1.1.4'
Ni Ni 0.3393 1.1124 'International Tables Vol C Tables 4.2.6.8 and 6.1.1.4'

loop_
_geom_angle_atom_site_label_1
_geom_angle_atom_site_label_2
_geom_angle_atom_site_label_3
_geom_angle
_geom_angle_site_symmetry_1
_geom_angle_site_symmetry_3
C2 C1 C6 120.0(5) . .
C2 C1 N1 125.6(6) . .
C6 C1 N1 114.4(6) . .
C1 C2 C3 120.3(5) . .
C1 C2 H2A 119.9 . .
C3 C2 H2A 119.9 . .
C4 C3 C2 121.2(6) . .
C4 C3 H3A 119.4 . .
C2 C3 H3A 119.4 . .
C3 C4 C5 120.8(6) . .
C3 C4 H4A 119.6 . .
C5 C4 H4A 119.6 . .
C6 C5 C4 118.5(6) . .
C6 C5 H5A 120.7 . .
C4 C5 H5A 120.7 . .
C5 C6 C1 118.2(5) . .
C5 C6 N3 124.3(4) . .
C1 C6 N3 117.3(4) . .
O1 C7 N3 121.5(5) . .
O1 C7 C8 119.3(5) . .
N3 C7 C8 119.1(5) . .
C7 C8 C9 107.4(7) . .
C7 C8 C10 102.2(7) . .
C9 C8 C10 120.7(8) . .
C7 C8 H8A 108.6 . .
C9 C8 H8A 108.6 . .
C10 C8 H8A 108.6 . .
C8 C9 H9A 109.5 . .
C8 C9 H9B 109.5 . .
H9A C9 H9B 109.5 . .
C8 C9 H9C 109.5 . .
H9A C9 H9C 109.5 . .
H9B C9 H9C 109.5 . .
C8 C10 H10A 109.5 . .
C8 C10 H10B 109.5 . .
H10A C10 H10B 109.5 . .
C8 C10 H10C 109.5 . .
H10A C10 H10C 109.5 . .
H10B C10 H10C 109.5 . .
N2 C11 Co1 180.000(4) . .
C17 C12 C13 119.2(5) . .
C17 C12 N4 124.9(6) . .
C13 C12 N4 115.7(6) . .
C14 C13 C12 118.3(5) . .
C14 C13 N5 125.3(4) . .
C12 C13 N5 116.1(4) . .
C15 C14 C13 119.4(6) . .
C15 C14 H14A 120.3 . .
C13 C14 H14A 120.3 . .
C16 C15 C14 121.0(6) . .
C16 C15 H15A 119.5 . .
C14 C15 H15A 119.5 . .
C15 C16 C17 120.7(5) . .
C15 C16 H16A 119.7 . .
C17 C16 H16A 119.7 . .
C12 C17 C16 120.3(5) . .
C12 C17 H17A 119.8 . .
C16 C17 H17A 119.8 . .
O2 C18 N5 122.3(5) . .
O2 C18 C19 118.5(5) . .
N5 C18 C19 119.1(5) . .
C18 C19 C20 104.9(7) . .
C18 C19 C21 103.9(7) . .
C20 C19 C21 124.0(8) . .
C18 C19 H19A 107.6 . .
C20 C19 H19A 107.6 . .
C21 C19 H19A 107.6 . .
C19 C20 H20A 109.5 . .
C19 C20 H20B 109.5 . .
H20A C20 H20B 109.5 . .
C19 C20 H20C 109.5 . .
H20A C20 H20C 109.5 . .
H20B C20 H20C 109.5 . .
C19 C21 H21A 109.5 . .
C19 C21 H21B 109.5 . .
H21A C21 H21B 109.5 . .
C19 C21 H21C 109.5 . .
H21A C21 H21C 109.5 . .
H21B C21 H21C 109.5 . .
N1S C1S C2S 107.3(8) . .
N1S C1S H1SA 110.3 . .
C2S C1S H1SA 110.3 . .
N1S C1S H1SB 110.3 . .
C2S C1S H1SB 110.3 . .
H1SA C1S H1SB 108.5 . .
C1S C2S H2SA 109.5 . .
C1S C2S H2SB 109.5 . .
H2SA C2S H2SB 109.5 . .
C1S C2S H2SC 109.5 . .
H2SA C2S H2SC 109.5 . .
H2SB C2S H2SC 109.5 . .
N1S C3S C4S 107.6(8) . .
N1S C3S H3SA 110.2 . .
C4S C3S H3SA 110.2 . .
N1S C3S H3SB 110.2 . .
C4S C3S H3SB 110.2 . .
H3SA C3S H3SB 108.5 . .
C3S C4S H4SA 109.5 . .
C3S C4S H4SB 109.5 . .
H4SA C4S H4SB 109.5 . .
C3S C4S H4SC 109.5 . .
H4SA C4S H4SC 109.5 . .
H4SB C4S H4SC 109.5 . .
C6S C5S N1S 116.2(10) . .
C6S C5S H5SA 108.2 . .
N1S C5S H5SA 108.2 . .
C6S C5S H5SB 108.2 . .
N1S C5S H5SB 108.2 . .
H5SA C5S H5SB 107.4 . .
C5S C6S H6SA 109.5 . .
C5S C6S H6SB 109.5 . .
H6SA C6S H6SB 109.5 . .
C5S C6S H6SC 109.5 . .
H6SA C6S H6SC 109.5 . .
H6SB C6S H6SC 109.5 . .
N1S C7S C8S 114.7(9) . .
N1S C7S H7SA 108.6 . .
C8S C7S H7SA 108.6 . .
N1S C7S H7SB 108.6 . .
C8S C7S H7SB 108.6 . .
H7SA C7S H7SB 107.6 . .
C7S C8S H8SA 109.5 . .
C7S C8S H8SB 109.5 . .
H8SA C8S H8SB 109.5 . .
C7S C8S H8SC 109.5 . .
H8SA C8S H8SC 109.5 . .
H8SB C8S H8SC 109.5 . .
C11 Co1 N3 105.59(11) . 2_665
C11 Co1 N3 105.59(11) . .
N3 Co1 N3 113.06(9) 2_665 .
C11 Co1 N3 105.59(11) . 3_565
N3 Co1 N3 113.05(9) 2_665 3_565
N3 Co1 N3 113.06(9) . 3_565
C11 Co1 N1 180.000(5) . .
N3 Co1 N1 74.41(11) 2_665 .
N3 Co1 N1 74.41(11) . .
N3 Co1 N1 74.41(11) 3_565 .
C1 N1 C1 116.4(3) 3_565 2_665
C1 N1 C1 116.4(3) 3_565 .
C1 N1 C1 116.4(3) 2_665 .
C1 N1 Co1 101.1(5) 3_565 .
C1 N1 Co1 101.1(5) 2_665 .
C1 N1 Co1 101.1(5) . .
C11 N2 Ni1 180.000(5) . .
C7 N3 C6 119.2(4) . .
C7 N3 Co1 130.9(3) . .
C6 N3 Co1 109.4(3) . .
C12 N4 C12 117.1(3) 2_665 .
C12 N4 C12 117.1(3) 2_665 3_565
C12 N4 C12 117.1(3) . 3_565
C12 N4 Ni1 99.9(4) 2_665 .
C12 N4 Ni1 99.9(4) . .
C12 N4 Ni1 99.9(4) 3_565 .
C18 N5 C13 118.1(4) . .
C18 N5 Ni1 130.8(4) . .
C13 N5 Ni1 110.4(3) . .
C7S N1S C1S 117.3(11) . .
C7S N1S C3S 101.3(8) . .
C1S N1S C3S 113.7(8) . .
C7S N1S C5S 108.0(7) . .
C1S N1S C5S 102.7(8) . .
C3S N1S C5S 114.2(11) . .
N5 Ni1 N5 112.83(9) . 2_665
N5 Ni1 N5 112.83(9) . 3_565
N5 Ni1 N5 112.83(9) 2_665 3_565
N5 Ni1 N2 105.86(11) . .
N5 Ni1 N2 105.86(11) 2_665 .
N5 Ni1 N2 105.86(11) 3_565 .
N5 Ni1 N4 74.14(11) . .
N5 Ni1 N4 74.14(11) 2_665 .
N5 Ni1 N4 74.14(11) 3_565 .
N2 Ni1 N4 180.000(4) . .

loop_
_geom_bond_atom_site_label_1
_geom_bond_atom_site_label_2
_geom_bond_distance
_geom_bond_site_symmetry_2
C1 C2 1.357(8) .
C1 C6 1.413(7) .
C1 N1 1.446(5) .
C2 C3 1.395(8) .
C2 H2A 0.9500 .
C3 C4 1.297(9) .
C3 H3A 0.9500 .
C4 C5 1.424(9) .
C4 H4A 0.9500 .
C5 C6 1.405(7) .
C5 H5A 0.9500 .
C6 N3 1.429(6) .
C7 O1 1.285(6) .
C7 N3 1.356(7) .
C7 C8 1.470(9) .
C8 C9 1.532(12) .
C8 C10 1.626(11) .
C8 H8A 1.0000 .
C9 H9A 0.9800 .
C9 H9B 0.9800 .
C9 H9C 0.9800 .
C10 H10A 0.9800 .
C10 H10B 0.9800 .
C10 H10C 0.9800 .
C11 N2 1.167(7) .
C11 Co1 2.029(13) .
C12 C17 1.358(8) .
C12 C13 1.426(7) .
C12 N4 1.438(6) .
C13 C14 1.394(7) .
C13 N5 1.428(6) .
C14 C15 1.391(9) .
C14 H14A 0.9500 .
C15 C16 1.316(9) .
C15 H15A 0.9500 .
C16 C17 1.397(8) .
C16 H16A 0.9500 .
C17 H17A 0.9500 .
C18 O2 1.285(6) .
C18 N5 1.352(7) .
C18 C19 1.471(8) .
C19 C20 1.586(13) .
C19 C21 1.594(12) .
C19 H19A 1.0000 .
C20 H20A 0.9800 .
C20 H20B 0.9800 .
C20 H20C 0.9800 .
C21 H21A 0.9800 .
C21 H21B 0.9800 .
C21 H21C 0.9800 .
C1S N1S 1.482(14) .
C1S C2S 1.667(18) .
C1S H1SA 0.9900 .
C1S H1SB 0.9900 .
C2S H2SA 0.9800 .
C2S H2SB 0.9800 .
C2S H2SC 0.9800 .
C3S N1S 1.484(14) .
C3S C4S 1.702(19) .
C3S H3SA 0.9900 .
C3S H3SB 0.9900 .
C4S H4SA 0.9800 .
C4S H4SB 0.9800 .
C4S H4SC 0.9800 .
C5S C6S 1.406(18) .
C5S N1S 1.503(13) .
C5S H5SA 0.9900 .
C5S H5SB 0.9900 .
C6S H6SA 0.9800 .
C6S H6SB 0.9800 .
C6S H6SC 0.9800 .
C7S N1S 1.459(12) .
C7S C8S 1.462(18) .
C7S H7SA 0.9900 .
C7S H7SB 0.9900 .
C8S H8SA 0.9800 .
C8S H8SB 0.9800 .
C8S H8SC 0.9800 .
Co1 N3 2.035(4) 2_665
Co1 N3 2.035(4) .
Co1 N3 2.035(4) 3_565
Co1 N1 2.354(9) .
N1 C1 1.446(5) 3_565
N1 C1 1.446(5) 2_665
N2 Ni1 2.063(12) .
N4 C12 1.438(6) 2_665
N4 C12 1.438(6) 3_565
N4 Ni1 2.390(9) .
N5 Ni1 2.030(4) .
Ni1 N5 2.030(4) 2_665
Ni1 N5 2.030(4) 3_565

loop_
_geom_torsion_atom_site_label_1
_geom_torsion_atom_site_label_2
_geom_torsion_atom_site_label_3
_geom_torsion_atom_site_label_4
_geom_torsion
_geom_torsion_site_symmetry_1
_geom_torsion_site_symmetry_4
C6 C1 C2 C3 5.1(9) . .
N1 C1 C2 C3 -177.4(5) . .
C1 C2 C3 C4 2.5(11) . .
C2 C3 C4 C5 -10.1(12) . .
C3 C4 C5 C6 9.9(11) . .
C4 C5 C6 C1 -2.3(8) . .
C4 C5 C6 N3 172.8(6) . .
C2 C1 C6 C5 -5.0(7) . .
N1 C1 C6 C5 177.3(5) . .
C2 C1 C6 N3 179.7(5) . .
N1 C1 C6 N3 1.9(6) . .
O1 C7 C8 C9 61.3(10) . .
N3 C7 C8 C9 -117.8(8) . .
O1 C7 C8 C10 -66.7(10) . .
N3 C7 C8 C10 114.2(8) . .
C17 C12 C13 C14 -6.2(7) . .
N4 C12 C13 C14 177.6(5) . .
C17 C12 C13 N5 179.4(5) . .
N4 C12 C13 N5 3.2(6) . .
C12 C13 C14 C15 -1.7(8) . .
N5 C13 C14 C15 172.1(6) . .
C13 C14 C15 C16 10.0(11) . .
C14 C15 C16 C17 -10.2(12) . .
C13 C12 C17 C16 6.3(8) . .
N4 C12 C17 C16 -177.9(5) . .
C15 C16 C17 C12 1.9(10) . .
O2 C18 C19 C20 65.2(9) . .
N5 C18 C19 C20 -118.0(8) . .
O2 C18 C19 C21 -66.4(10) . .
N5 C18 C19 C21 110.4(8) . .
N2 C11 Co1 N3 167(100) . 2_665
N2 C11 Co1 N3 47(100) . .
N2 C11 Co1 N3 -73(100) . 3_565
N2 C11 Co1 N1 0(70) . .
C2 C1 N1 C1 -101.0(7) . 3_565
C6 C1 N1 C1 76.6(10) . 3_565
C2 C1 N1 C1 42.1(11) . 2_665
C6 C1 N1 C1 -140.4(7) . 2_665
C2 C1 N1 Co1 150.5(5) . .
C6 C1 N1 Co1 -31.9(4) . .
C11 Co1 N1 C1 146(100) . 3_565
N3 Co1 N1 C1 159.1(2) 2_665 3_565
N3 Co1 N1 C1 -80.9(2) . 3_565
N3 Co1 N1 C1 39.1(2) 3_565 3_565
C11 Co1 N1 C1 26(100) . 2_665
N3 Co1 N1 C1 39.1(2) 2_665 2_665
N3 Co1 N1 C1 159.1(2) . 2_665
N3 Co1 N1 C1 -80.9(2) 3_565 2_665
C11 Co1 N1 C1 -94(100) . .
N3 Co1 N1 C1 -80.9(2) 2_665 .
N3 Co1 N1 C1 39.1(2) . .
N3 Co1 N1 C1 159.1(2) 3_565 .
Co1 C11 N2 Ni1 0(100) . .
O1 C7 N3 C6 -5.8(10) . .
C8 C7 N3 C6 173.3(7) . .
O1 C7 N3 Co1 -176.1(5) . .
C8 C7 N3 Co1 3.0(11) . .
C5 C6 N3 C7 48.9(8) . .
C1 C6 N3 C7 -136.0(6) . .
C5 C6 N3 Co1 -138.8(4) . .
C1 C6 N3 Co1 36.2(5) . .
C11 Co1 N3 C7 -48.6(6) . .
N3 Co1 N3 C7 -163.6(5) 2_665 .
N3 Co1 N3 C7 66.3(7) 3_565 .
N1 Co1 N3 C7 131.4(6) . .
C11 Co1 N3 C6 140.3(3) . .
N3 Co1 N3 C6 25.3(4) 2_665 .
N3 Co1 N3 C6 -104.7(2) 3_565 .
N1 Co1 N3 C6 -39.7(3) . .
C17 C12 N4 C12 -101.8(7) . 2_665
C13 C12 N4 C12 74.1(10) . 2_665
C17 C12 N4 C12 44.9(10) . 3_565
C13 C12 N4 C12 -139.1(6) . 3_565
C17 C12 N4 Ni1 151.5(5) . .
C13 C12 N4 Ni1 -32.5(4) . .
O2 C18 N5 C13 -7.3(10) . .
C19 C18 N5 C13 176.0(7) . .
O2 C18 N5 Ni1 -176.9(5) . .
C19 C18 N5 Ni1 6.4(11) . .
C14 C13 N5 C18 50.6(8) . .
C12 C13 N5 C18 -135.5(5) . .
C14 C13 N5 Ni1 -137.8(4) . .
C12 C13 N5 Ni1 36.1(5) . .
C8S C7S N1S C1S 59.2(16) . .
C8S C7S N1S C3S -176.4(13) . .
C8S C7S N1S C5S -56.1(19) . .
C2S C1S N1S C7S 62.2(12) . .
C2S C1S N1S C3S -55.7(14) . .
C2S C1S N1S C5S -179.6(10) . .
C4S C3S N1S C7S 179.6(10) . .
C4S C3S N1S C1S -53.6(14) . .
C4S C3S N1S C5S 63.8(12) . .
C6S C5S N1S C7S -51(2) . .
C6S C5S N1S C1S -176.0(15) . .
C6S C5S N1S C3S 60.4(17) . .
C18 N5 Ni1 N5 65.5(7) . 2_665
C13 N5 Ni1 N5 -104.7(3) . 2_665
C18 N5 Ni1 N5 -165.2(5) . 3_565
C13 N5 Ni1 N5 24.6(4) . 3_565
C18 N5 Ni1 N2 -49.8(6) . .
C13 N5 Ni1 N2 140.0(3) . .
C18 N5 Ni1 N4 130.2(6) . .
C13 N5 Ni1 N4 -40.0(3) . .
C11 N2 Ni1 N5 114(62) . .
C11 N2 Ni1 N5 -6(46) . 2_665
C11 N2 Ni1 N5 -126(43) . 3_565
C11 N2 Ni1 N4 0(100) . .
C12 N4 Ni1 N5 -80.9(2) 2_665 .
C12 N4 Ni1 N5 39.1(2) . .
C12 N4 Ni1 N5 159.1(2) 3_565 .
C12 N4 Ni1 N5 39.1(2) 2_665 2_665
C12 N4 Ni1 N5 159.1(2) . 2_665
C12 N4 Ni1 N5 -80.9(2) 3_565 2_665
C12 N4 Ni1 N5 159.1(2) 2_665 3_565
C12 N4 Ni1 N5 -80.9(2) . 3_565
C12 N4 Ni1 N5 39.1(2) 3_565 3_565
C12 N4 Ni1 N2 -147(41) 2_665 .
C12 N4 Ni1 N2 -27(41) . .
C12 N4 Ni1 N2 93(44) 3_565 .

loop_
_platon_squeeze_void_nr
_platon_squeeze_void_average_x
_platon_squeeze_void_average_y
_platon_squeeze_void_average_z
_platon_squeeze_void_volume
_platon_squeeze_void_count_electrons
1 0.000 0.000 0.618 304.6 60.3
2 0.333 0.667 0.284 303.5 60.4
3 0.667 0.333 -0.049 305.2 60.2
